data_9007954
loop_
_publ_author_name
'Kolitsch, U.'

_publ_section_title
;
 Mg-rich wolfeite, (Fe,Mg)2(PO4)(OH): structure refinement and
 Raman spectroscopic data
;
_journal_name_full 'Acta Crystallographica, Section E'
_journal_page_first i125
_journal_page_last i128
_journal_paper_doi 10.1107/S1600536803017537
_journal_volume 59
_journal_year 2003
_chemical_compound_source 'Big Fish River area, Yukon Territory, Canada'
_chemical_formula_structural Wolfeite
_chemical_formula_sum 'Fe1.839 H Mg0.161 O5 P'
_chemical_name_mineral Wolfeite
_space_group_IT_number 14
_symmetry_space_group_name_Hall '-P 2yab'
_symmetry_space_group_name_H-M 'P 1 21/a 1'
_cell_angle_alpha 90
_cell_angle_beta 108.64
_cell_angle_gamma 90
_cell_length_a 12.274
_cell_length_b 13.169
_cell_length_c 9.754
_cell_formula_units_Z 16
_cell_volume 1493.901
_database_code_amcsd 0010412
_exptl_crystal_density_diffrn 3.888
_cod_original_formula_sum 'Fe1.839 Mg.161 P O5 H'
_cod_database_code 9007954

loop_
_space_group_symop_operation_xyz
x,y,z
1/2+x,1/2-y,z
1/2-x,1/2+y,-z
-x,-y,-z

loop_
_atom_site_aniso_label
_atom_site_aniso_U_11
_atom_site_aniso_U_22
_atom_site_aniso_U_33
_atom_site_aniso_U_12
_atom_site_aniso_U_13
_atom_site_aniso_U_23
Fe1 0.00932 0.00976 0.01031 0.00155 0.00313 0.00193
Fe2 0.01194 0.01006 0.00902 0.00231 0.00332 -0.00030
Fe3 0.01030 0.01092 0.00870 0.00261 0.00302 -0.00027
Fe4 0.01000 0.00933 0.00988 0.00135 0.00332 0.00222
Fe5 0.00825 0.00839 0.00808 0.00027 0.00240 -0.00064
Mg5 0.00825 0.00839 0.00808 0.00027 0.00240 -0.00064
Fe6 0.00867 0.00781 0.01029 -0.00013 0.00328 -0.00088
Mg6 0.00867 0.00781 0.01029 -0.00013 0.00328 -0.00088
Fe7 0.00801 0.00822 0.00862 0.00041 0.00326 -0.00066
Mg7 0.00801 0.00822 0.00862 0.00041 0.00326 -0.00066
Fe8 0.00724 0.00756 0.00944 -0.00005 0.00186 -0.00043
Mg8 0.00724 0.00756 0.00944 -0.00005 0.00186 -0.00043
P1 0.00545 0.00578 0.00571 -0.00009 0.00176 0.00009
P2 0.00580 0.00500 0.00588 -0.00005 0.00223 0.00013
P3 0.00535 0.00528 0.00568 0.00005 0.00167 0.00015
P4 0.00575 0.00600 0.00584 -0.00029 0.00204 0.00004
O1 0.01280 0.00790 0.01320 -0.00120 0.00760 -0.00280
O2 0.01120 0.00890 0.00970 -0.00090 0.00490 -0.00340
O3 0.01070 0.00960 0.01030 -0.00110 0.00540 -0.00370
O4 0.01020 0.00800 0.01110 -0.00110 0.00490 -0.00230
O5 0.00820 0.01390 0.00870 0.00210 0.00080 0.00120
O6 0.00810 0.01580 0.00760 0.00370 0.00050 -0.00110
O7 0.00730 0.01300 0.00820 0.00170 0.00120 0.00030
O8 0.01010 0.01470 0.00730 0.00350 0.00010 -0.00030
O9 0.00810 0.00980 0.01170 0.00040 0.00530 0.00120
O10 0.00890 0.00970 0.01240 0.00120 0.00680 0.00260
O11 0.00770 0.00940 0.01170 0.00110 0.00510 0.00240
O12 0.01000 0.00890 0.01160 0.00100 0.00670 0.00120
O13 0.01070 0.00760 0.00910 0.00020 0.00210 0.00220
O14 0.01050 0.00740 0.00940 0.00100 0.00230 0.00280
O15 0.01100 0.00810 0.00930 0.00070 0.00310 0.00200
O16 0.01010 0.00760 0.01070 0.00090 0.00280 0.00330
O17 0.00870 0.00890 0.01170 0.00070 0.00140 0.00030
O18 0.01300 0.00980 0.01100 -0.00230 0.00380 -0.00250
O19 0.00760 0.00890 0.01090 0.00000 0.00130 -0.00020
O20 0.01290 0.01100 0.01060 -0.00140 0.00530 -0.00140

loop_
_atom_site_label
_atom_site_fract_x
_atom_site_fract_y
_atom_site_fract_z
_atom_site_occupancy
_atom_site_U_iso_or_equiv
Fe1 0.18625 0.47906 0.19287 1.00000 0.00980
Fe2 0.19712 0.99644 0.21294 1.00000 0.01034
Fe3 0.30503 0.75229 0.29253 1.00000 0.00998
Fe4 0.31941 0.26977 0.30463 1.00000 0.00970
Fe5 0.09673 0.07082 0.46928 0.90270 0.00829
Mg5 0.09673 0.07082 0.46928 0.09730 0.00829
Fe6 0.08530 0.57376 0.45154 0.75960 0.00886
Mg6 0.08530 0.57376 0.45154 0.24040 0.00886
Fe7 0.39431 0.67498 0.03060 0.81380 0.00814
Mg7 0.39431 0.67498 0.03060 0.18620 0.00814
Fe8 0.42084 0.17849 0.03902 0.88060 0.00827
Mg8 0.42084 0.17849 0.03902 0.11940 0.00827
P1 0.07895 0.82096 0.38003 1.00000 0.00565
P2 0.07554 0.32667 0.38279 1.00000 0.00547
P3 0.42320 0.42224 0.11305 1.00000 0.00546
P4 0.42369 0.92805 0.11974 1.00000 0.00582
O1 0.04746 0.41493 0.46857 1.00000 0.01050
O2 0.06154 0.90756 0.47864 1.00000 0.00950
O3 0.43160 0.84078 0.01678 1.00000 0.00970
O4 0.45635 0.33768 0.02509 1.00000 0.00940
O5 0.02635 0.04737 0.24273 1.00000 0.01070
O6 0.04291 0.55442 0.23235 1.00000 0.01100
O7 0.46682 0.70250 0.25868 1.00000 0.00980
O8 0.46690 0.20262 0.25864 1.00000 0.01130
O9 0.17393 0.84775 0.31437 1.00000 0.00940
O10 0.17245 0.36054 0.32331 1.00000 0.00950
O11 0.32337 0.38398 0.16515 1.00000 0.00920
O12 0.33522 0.90386 0.19588 1.00000 0.00940
O13 0.11856 0.72748 0.48034 1.00000 0.00940
O14 0.11776 0.23476 0.48261 1.00000 0.00930
O15 0.38512 0.02300 0.02283 1.00000 0.00950
O16 0.37799 0.51398 0.01303 1.00000 0.00960
O17 0.25351 0.03131 0.43671 1.00000 0.01020
O18 0.20613 0.16268 0.19383 1.00000 0.01130
O19 0.24283 0.71893 0.06783 1.00000 0.00950
O20 0.30215 0.58247 0.30905 1.00000 0.01120
H1 0.26400 -0.02600 0.45900 1.00000 0.04400
H2 0.15500 0.17200 0.22400 1.00000 0.06100
H3 0.23600 0.77600 0.04400 1.00000 0.03700
H4 0.35300 0.57590 0.27600 1.00000 0.03800

loop_
_cod_related_entry_id
_cod_related_entry_database
_cod_related_entry_code
1 AMCSD 0010412
